data_1505836
loop_
_publ_author_name
'Cheng, Pin-Nan'
'Lin, Chi-Feng'
'Liu, Yi-Huang'
'Lai, Chien-Chen'
'Peng, Shie-Ming'
'Chiu, Sheng-Hsien'

_publ_section_title
;
 [3]Pseudorotaxane-like complexes formed between bipyridinium dications
 and bis-p-xylyl[26]crown-6.
;
_journal_issue 3
_journal_name_full 'Organic letters'
_journal_page_first 435
_journal_page_last 438
_journal_paper_doi 10.1021/ol052679n
_journal_volume 8
_journal_year 2006
_chemical_formula_sum 'C67 H88 F12 N2 O7 P2'
_chemical_formula_weight 1323.33
_chemical_name_systematic
; 
 ? 
;
_space_group_IT_number 2
_symmetry_cell_setting triclinic
_symmetry_space_group_name_Hall '-P 1'
_symmetry_space_group_name_H-M 'P -1'
_atom_sites_solution_hydrogens geom
_atom_sites_solution_primary direct
_atom_sites_solution_secondary difmap
_audit_creation_method SHELXL-97
_cell_angle_alpha 92.0000(10)
_cell_angle_beta 91.0040(12)
_cell_angle_gamma 110.7220(11)
_cell_formula_units_Z 2
_cell_length_a 13.6759(3)
_cell_length_b 15.5595(3)
_cell_length_c 17.7584(4)
_cell_measurement_reflns_used 45503
_cell_measurement_temperature 295(2)
_cell_measurement_theta_max 27.5
_cell_measurement_theta_min 1
_cell_volume 3530.40(13)
_computing_cell_refinement 'HKL Denzo & Scalepack (Otwinowski & Minor)'
_computing_data_collection 'COLLECT (Nonius BV)'
_computing_data_reduction 'HKL Denzo & Scalepack (Otwinowski & Minor)'
_computing_molecular_graphics SHELXTL
_computing_publication_material SHELXTL
_computing_structure_refinement 'SHELXL-97 (Sheldrick, 1997)'
_computing_structure_solution 'SHELXS-97 (Sheldrick, 1990)'
_diffrn_ambient_temperature 295(2)
_diffrn_measured_fraction_theta_full 0.990
_diffrn_measured_fraction_theta_max 0.990
_diffrn_measurement_device_type 'Nonius KappaCCD'
_diffrn_measurement_method CCD
_diffrn_radiation_monochromator graphite
_diffrn_radiation_source 'fine-focus sealed tube'
_diffrn_radiation_type MoK\a
_diffrn_radiation_wavelength 0.71073
_diffrn_reflns_av_R_equivalents 0.0429
_diffrn_reflns_av_sigmaI/netI 0.0656
_diffrn_reflns_limit_h_max 16
_diffrn_reflns_limit_h_min -16
_diffrn_reflns_limit_k_max 18
_diffrn_reflns_limit_k_min -18
_diffrn_reflns_limit_l_max 21
_diffrn_reflns_limit_l_min -19
_diffrn_reflns_number 21713
_diffrn_reflns_theta_full 25.00
_diffrn_reflns_theta_max 25.00
_diffrn_reflns_theta_min 4.96
_exptl_absorpt_coefficient_mu 0.143
_exptl_absorpt_correction_T_max 0.993
_exptl_absorpt_correction_T_min 0.928
_exptl_absorpt_correction_type multi-scan
_exptl_absorpt_process_details
; 
multi-scan from symmetry-related measurements 
 Sortav (Blessing 1995) 
;
_exptl_crystal_colour yellow
_exptl_crystal_density_diffrn 1.245
_exptl_crystal_density_method 'not measured'
_exptl_crystal_description plate
_exptl_crystal_F_000 1396
_exptl_crystal_size_max 0.20
_exptl_crystal_size_mid 0.15
_exptl_crystal_size_min 0.10
_refine_diff_density_max 0.579
_refine_diff_density_min -0.469
_refine_diff_density_rms 0.055
_refine_ls_extinction_coef 0.013(5)
_refine_ls_extinction_expression Fc^*^=kFc[1+0.001xFc^2^\l^3^/sin(2\q)]^-1/4^
_refine_ls_extinction_method SHELXL
_refine_ls_goodness_of_fit_ref 1.009
_refine_ls_hydrogen_treatment constr
_refine_ls_matrix_type full
_refine_ls_number_parameters 812
_refine_ls_number_reflns 12326
_refine_ls_number_restraints 0
_refine_ls_restrained_S_all 1.009
_refine_ls_R_factor_all 0.1853
_refine_ls_R_factor_gt 0.1145
_refine_ls_shift/su_max 0.090
_refine_ls_shift/su_mean 0.003
_refine_ls_structure_factor_coef Fsqd
_refine_ls_weighting_details 'calc w=1/[\s^2^(Fo^2^)+(0.1899P)^2^+4.5629P] where P=(Fo^2^+2Fc^2^)/3'
_refine_ls_weighting_scheme calc
_refine_ls_wR_factor_gt 0.3132
_refine_ls_wR_factor_ref 0.3903
_reflns_number_gt 6330
_reflns_number_total 12326
_reflns_threshold_expression >2sigma(I)
_cod_data_source_file ol052679nsi20051104_055034.cif
_cod_data_source_block ic11307
_cod_depositor_comments
;
The following automatic conversions were performed:

'_symmetry_cell_setting' value 'Triclinic' changed to 'triclinic'
according to /home/saulius/struct/CIF-dictionaries/cif_core.dic
dictionary named 'cif_core.dic' version 2.4.1 from 2010-06-29.

Automatic conversion script
Id: cif_fix_values 1715 2011-07-08 13:25:40Z adriana 
;
_cod_original_sg_symbol_H-M P-1
_cod_database_code 1505836

loop_
_symmetry_equiv_pos_as_xyz
'x, y, z'
'-x, -y, -z'

loop_
_atom_site_label
_atom_site_type_symbol
_atom_site_fract_x
_atom_site_fract_y
_atom_site_fract_z
_atom_site_U_iso_or_equiv
_atom_site_adp_type
_atom_site_occupancy
_atom_site_symmetry_multiplicity
_atom_site_calc_flag
_atom_site_refinement_flags
_atom_site_disorder_assembly
_atom_site_disorder_group
O1 O 0.6132(9) 0.2048(8) 0.6638(4) 0.248(6) Uani 1 1 d . . .
O2 O 0.3010(4) 0.0735(4) 0.3578(3) 0.1117(16) Uani 1 1 d . . .
O3 O 0.2746(6) -0.0944(5) 0.2826(4) 0.145(2) Uani 1 1 d . . .
N1 N 0.6866(3) 0.1892(3) 0.4201(2) 0.0610(10) Uani 1 1 d . . .
C1 C 0.6946(16) 0.2337(12) 0.7206(8) 0.241(9) Uani 1 1 d . . .
H1A H 0.7415 0.2936 0.7290 0.289 Uiso 1 1 calc R . .
C2 C 0.5424(9) 0.2328(9) 0.6649(7) 0.166(5) Uani 1 1 d . . .
H2A H 0.5316 0.2664 0.7062 0.200 Uiso 1 1 calc R . .
C3 C 0.4728(7) 0.2106(6) 0.5968(5) 0.106(2) Uani 1 1 d . . .
C4 C 0.5005(6) 0.2592(5) 0.5326(6) 0.105(2) Uani 1 1 d . . .
H4A H 0.5649 0.3068 0.5319 0.126 Uiso 1 1 calc R . .
C5 C 0.4363(7) 0.2395(5) 0.4701(5) 0.102(2) Uani 1 1 d . . .
H5A H 0.4574 0.2744 0.4280 0.123 Uiso 1 1 calc R . .
C6 C 0.3405(6) 0.1687(5) 0.4679(5) 0.096(2) Uani 1 1 d . . .
C7 C 0.3126(6) 0.1211(5) 0.5325(6) 0.105(2) Uani 1 1 d . . .
H7A H 0.2483 0.0733 0.5334 0.127 Uiso 1 1 calc R . .
C8 C 0.3760(8) 0.1416(6) 0.5945(5) 0.110(2) Uani 1 1 d . . .
H8A H 0.3537 0.1081 0.6373 0.132 Uiso 1 1 calc R . .
C9 C 0.2734(7) 0.1406(7) 0.3975(6) 0.132(3) Uani 1 1 d . . .
H9A H 0.2002 0.1159 0.4099 0.158 Uiso 1 1 calc R . .
H9B H 0.2842 0.1933 0.3668 0.158 Uiso 1 1 calc R . .
C10 C 0.2478(7) 0.0444(6) 0.2863(5) 0.123(3) Uani 1 1 d . . .
H10A H 0.2537 0.0976 0.2573 0.148 Uiso 1 1 calc R . .
H10B H 0.1742 0.0106 0.2935 0.148 Uiso 1 1 calc R . .
C11 C 0.2937(8) -0.0140(7) 0.2457(5) 0.132(3) Uani 1 1 d . . .
H11A H 0.2637 -0.0279 0.1949 0.159 Uiso 1 1 calc R . .
H11B H 0.3685 0.0178 0.2425 0.159 Uiso 1 1 calc R . .
C12 C 0.3069(14) -0.1619(11) 0.2403(7) 0.217(7) Uani 1 1 d . . .
H12A H 0.3266 -0.1551 0.1904 0.260 Uiso 1 1 calc R . .
C13 C 0.7038(4) 0.1635(4) 0.4891(3) 0.0721(14) Uani 1 1 d . . .
H13A H 0.7657 0.1966 0.5157 0.087 Uiso 1 1 calc R . .
C14 C 0.6326(4) 0.0901(3) 0.5210(3) 0.0654(13) Uani 1 1 d . . .
H14A H 0.6465 0.0736 0.5687 0.079 Uiso 1 1 calc R . .
C15 C 0.5401(4) 0.0399(3) 0.4831(3) 0.0545(11) Uani 1 1 d . . .
C16 C 0.5244(4) 0.0668(4) 0.4112(3) 0.0711(14) Uani 1 1 d . . .
H16A H 0.4636 0.0341 0.3833 0.085 Uiso 1 1 calc R . .
C17 C 0.5987(4) 0.1412(4) 0.3815(3) 0.0745(15) Uani 1 1 d . . .
H17A H 0.5874 0.1585 0.3334 0.089 Uiso 1 1 calc R . .
C18 C 0.7646(4) 0.2714(3) 0.3877(3) 0.0699(14) Uani 1 1 d . . .
H18A H 0.7606 0.2637 0.3331 0.084 Uiso 1 1 calc R . .
H18B H 0.8343 0.2763 0.4046 0.084 Uiso 1 1 calc R . .
C19 C 0.7465(4) 0.3589(3) 0.4105(3) 0.0614(12) Uani 1 1 d . . .
C20 C 0.7879(4) 0.4065(4) 0.4776(3) 0.0654(13) Uani 1 1 d . . .
H20A H 0.8282 0.3843 0.5087 0.079 Uiso 1 1 calc R . .
C21 C 0.7712(4) 0.4864(4) 0.4999(3) 0.0697(14) Uani 1 1 d . . .
C22 C 0.7117(4) 0.5176(4) 0.4497(4) 0.0783(15) Uani 1 1 d . . .
H22A H 0.6998 0.5714 0.4627 0.094 Uiso 1 1 calc R . .
C23 C 0.6701(4) 0.4720(4) 0.3820(3) 0.0755(15) Uani 1 1 d . . .
C24 C 0.6879(4) 0.3926(4) 0.3632(3) 0.0670(13) Uani 1 1 d . . .
H24A H 0.6602 0.3608 0.3179 0.080 Uiso 1 1 calc R . .
C25 C 0.6084(5) 0.5085(5) 0.3260(4) 0.095(2) Uani 1 1 d . . .
C26 C 0.4999(5) 0.4375(6) 0.3129(5) 0.121(3) Uani 1 1 d . . .
H26A H 0.4645 0.4266 0.3597 0.181 Uiso 1 1 calc R . .
H26B H 0.5050 0.3812 0.2928 0.181 Uiso 1 1 calc R . .
H26C H 0.4613 0.4597 0.2777 0.181 Uiso 1 1 calc R . .
C27 C 0.6036(10) 0.6008(7) 0.3533(7) 0.184(6) Uani 1 1 d . . .
H27A H 0.5716 0.5945 0.4015 0.277 Uiso 1 1 calc R . .
H27B H 0.5632 0.6204 0.3177 0.277 Uiso 1 1 calc R . .
H27C H 0.6732 0.6455 0.3580 0.277 Uiso 1 1 calc R . .
C28 C 0.6623(6) 0.5256(6) 0.2510(5) 0.120(3) Uani 1 1 d . . .
H28A H 0.7309 0.5714 0.2582 0.181 Uiso 1 1 calc R . .
H28B H 0.6221 0.5468 0.2162 0.181 Uiso 1 1 calc R . .
H28C H 0.6678 0.4695 0.2310 0.181 Uiso 1 1 calc R . .
C29 C 0.8180(5) 0.5380(5) 0.5749(4) 0.0879(17) Uani 1 1 d . . .
C30 C 0.7700(7) 0.4752(6) 0.6391(4) 0.130(3) Uani 1 1 d . . .
H30A H 0.7840 0.4192 0.6328 0.194 Uiso 1 1 calc R . .
H30B H 0.6957 0.4614 0.6383 0.194 Uiso 1 1 calc R . .
H30C H 0.8000 0.5056 0.6864 0.194 Uiso 1 1 calc R . .
C31 C 0.9351(6) 0.5652(7) 0.5758(5) 0.131(3) Uani 1 1 d . . .
H31A H 0.9531 0.5114 0.5674 0.197 Uiso 1 1 calc R . .
H31B H 0.9638 0.5941 0.6239 0.197 Uiso 1 1 calc R . .
H31C H 0.9632 0.6074 0.5368 0.197 Uiso 1 1 calc R . .
C32 C 0.7938(8) 0.6269(6) 0.5893(5) 0.132(3) Uani 1 1 d . . .
H32A H 0.8227 0.6686 0.5501 0.197 Uiso 1 1 calc R . .
H32B H 0.8244 0.6552 0.6371 0.197 Uiso 1 1 calc R . .
H32C H 0.7195 0.6120 0.5896 0.197 Uiso 1 1 calc R . .
O4 O 0.7109(6) 0.8564(5) 0.1222(4) 0.158(3) Uani 1 1 d . . .
O5 O 1.1760(4) 0.8550(4) 0.0289(4) 0.1230(18) Uani 1 1 d . . .
O6 O 1.3081(4) 0.9878(4) -0.0675(4) 0.1268(18) Uani 1 1 d . . .
N2 N 0.8779(4) 0.8245(3) -0.1356(2) 0.0694(11) Uani 1 1 d . . .
C33 C 1.3431(7) 0.9424(7) -0.0122(6) 0.136(3) Uani 1 1 d . . .
H33A H 1.3522 0.9764 0.0358 0.164 Uiso 1 1 calc R . .
H33B H 1.4102 0.9392 -0.0257 0.164 Uiso 1 1 calc R . .
C34 C 1.2677(7) 0.8503(7) -0.0055(7) 0.143(3) Uani 1 1 d . . .
H34A H 1.2495 0.8198 -0.0550 0.172 Uiso 1 1 calc R . .
H34B H 1.2980 0.8149 0.0249 0.172 Uiso 1 1 calc R . .
C35 C 1.0992(7) 0.7665(6) 0.0349(6) 0.124(3) Uani 1 1 d . . .
H35A H 1.1280 0.7280 0.0628 0.149 Uiso 1 1 calc R . .
H35B H 1.0771 0.7379 -0.0150 0.149 Uiso 1 1 calc R . .
C36 C 1.0084(7) 0.7756(5) 0.0744(4) 0.097(2) Uani 1 1 d . . .
C37 C 0.9100(8) 0.7188(5) 0.0527(5) 0.111(2) Uani 1 1 d . . .
H37A H 0.9004 0.6750 0.0135 0.133 Uiso 1 1 calc R . .
C38 C 0.8249(8) 0.7262(6) 0.0885(6) 0.123(3) Uani 1 1 d . . .
H38A H 0.7584 0.6861 0.0737 0.148 Uiso 1 1 calc R . .
C39 C 0.8352(7) 0.7908(5) 0.1451(5) 0.102(2) Uani 1 1 d . . .
C40 C 0.9336(7) 0.8479(5) 0.1668(5) 0.109(2) Uani 1 1 d . . .
H40A H 0.9429 0.8923 0.2054 0.131 Uiso 1 1 calc R . .
C41 C 1.0196(7) 0.8399(6) 0.1314(5) 0.112(2) Uani 1 1 d . . .
H41A H 1.0863 0.8790 0.1469 0.134 Uiso 1 1 calc R . .
C42 C 0.7423(8) 0.8058(7) 0.1759(6) 0.143(3) Uani 1 1 d . . .
H42A H 0.6868 0.7475 0.1830 0.172 Uiso 1 1 calc R . .
H42B H 0.7599 0.8400 0.2240 0.172 Uiso 1 1 calc R . .
C43 C 0.6393(9) 0.8921(10) 0.1501(8) 0.192(6) Uani 1 1 d . . .
H43A H 0.6165 0.8896 0.1993 0.230 Uiso 1 1 calc R . .
C44 C 0.6068(8) 0.9335(9) 0.0892(8) 0.163(4) Uani 1 1 d . . .
H44A H 0.5490 0.9519 0.1042 0.196 Uiso 1 1 calc R . .
H44B H 0.5831 0.8895 0.0467 0.196 Uiso 1 1 calc R . .
C45 C 0.8210(5) 0.8514(5) -0.0852(4) 0.0869(17) Uani 1 1 d . . .
H45A H 0.7486 0.8229 -0.0868 0.104 Uiso 1 1 calc R . .
C46 C 0.8668(5) 0.9189(4) -0.0324(4) 0.0851(17) Uani 1 1 d . . .
H46A H 0.8258 0.9361 0.0019 0.102 Uiso 1 1 calc R . .
C47 C 0.9741(4) 0.9627(3) -0.0290(3) 0.0684(13) Uani 1 1 d . . .
C48 C 1.0323(5) 0.9337(4) -0.0808(4) 0.0826(16) Uani 1 1 d . . .
H48A H 1.1047 0.9615 -0.0804 0.099 Uiso 1 1 calc R . .
C49 C 0.9820(5) 0.8645(4) -0.1318(4) 0.0843(17) Uani 1 1 d . . .
H49A H 1.0214 0.8440 -0.1653 0.101 Uiso 1 1 calc R . .
C50 C 0.8267(5) 0.7486(4) -0.1936(3) 0.0791(16) Uani 1 1 d . . .
H50A H 0.8610 0.7642 -0.2412 0.095 Uiso 1 1 calc R . .
H50B H 0.7540 0.7421 -0.2012 0.095 Uiso 1 1 calc R . .
C51 C 0.8326(4) 0.6590(4) -0.1697(3) 0.0660(13) Uani 1 1 d . . .
C52 C 0.7496(4) 0.5966(4) -0.1355(3) 0.0685(14) Uani 1 1 d . . .
H52A H 0.6896 0.6105 -0.1279 0.082 Uiso 1 1 calc R . .
C53 C 0.7523(4) 0.5132(4) -0.1118(3) 0.0655(13) Uani 1 1 d . . .
C54 C 0.8442(4) 0.4963(4) -0.1240(3) 0.0662(13) Uani 1 1 d . . .
H54A H 0.8484 0.4413 -0.1083 0.079 Uiso 1 1 calc R . .
C55 C 0.9296(4) 0.5570(4) -0.1582(3) 0.0649(13) Uani 1 1 d . . .
C56 C 0.9218(4) 0.6387(4) -0.1822(3) 0.0697(14) Uani 1 1 d . . .
H56A H 0.9772 0.6801 -0.2068 0.084 Uiso 1 1 calc R . .
C57 C 1.0289(5) 0.5336(5) -0.1698(3) 0.0804(16) Uani 1 1 d . . .
C58 C 0.9991(8) 0.4420(8) -0.2143(7) 0.161(4) Uani 1 1 d . . .
H58A H 1.0605 0.4269 -0.2219 0.242 Uiso 1 1 calc R . .
H58B H 0.9684 0.4468 -0.2623 0.242 Uiso 1 1 calc R . .
H58C H 0.9497 0.3948 -0.1868 0.242 Uiso 1 1 calc R . .
C59 C 1.0722(7) 0.5213(8) -0.0952(5) 0.147(4) Uani 1 1 d . . .
H59A H 1.0942 0.5785 -0.0661 0.220 Uiso 1 1 calc R . .
H59B H 1.1311 0.5023 -0.1024 0.220 Uiso 1 1 calc R . .
H59C H 1.0194 0.4753 -0.0690 0.220 Uiso 1 1 calc R . .
C60 C 1.1092(7) 0.6054(8) -0.2124(7) 0.183(6) Uani 1 1 d . . .
H60A H 1.1292 0.6635 -0.1848 0.275 Uiso 1 1 calc R . .
H60B H 1.0802 0.6105 -0.2609 0.275 Uiso 1 1 calc R . .
H60C H 1.1695 0.5882 -0.2188 0.275 Uiso 1 1 calc R . .
C61 C 0.6575(4) 0.4446(4) -0.0751(3) 0.0743(15) Uani 1 1 d . . .
C62 C 0.6737(6) 0.3536(5) -0.0594(5) 0.104(2) Uani 1 1 d . . .
H62A H 0.7347 0.3660 -0.0273 0.156 Uiso 1 1 calc R . .
H62B H 0.6828 0.3249 -0.1062 0.156 Uiso 1 1 calc R . .
H62C H 0.6136 0.3133 -0.0351 0.156 Uiso 1 1 calc R . .
C63 C 0.5591(5) 0.4233(6) -0.1262(5) 0.118(3) Uani 1 1 d . . .
H63A H 0.5697 0.3974 -0.1739 0.176 Uiso 1 1 calc R . .
H63B H 0.5460 0.4790 -0.1339 0.176 Uiso 1 1 calc R . .
H63C H 0.5003 0.3802 -0.1027 0.176 Uiso 1 1 calc R . .
C64 C 0.6405(6) 0.4864(5) 0.0007(4) 0.102(2) Uani 1 1 d . . .
H64A H 0.7020 0.5003 0.0326 0.154 Uiso 1 1 calc R . .
H64B H 0.5819 0.4432 0.0245 0.154 Uiso 1 1 calc R . .
H64C H 0.6268 0.5418 -0.0075 0.154 Uiso 1 1 calc R . .
O7 O 0.0769(5) 0.7291(4) 0.4212(4) 0.144(2) Uani 1 1 d . . .
C65 C -0.0811(11) 0.7173(12) 0.3671(11) 0.257(9) Uani 1 1 d . . .
H65A H -0.0933 0.6526 0.3651 0.386 Uiso 1 1 calc R . .
H65B H -0.0843 0.7375 0.3170 0.386 Uiso 1 1 calc R . .
H65C H -0.1335 0.7290 0.3967 0.386 Uiso 1 1 calc R . .
C66 C 0.0233(7) 0.7679(7) 0.4019(5) 0.114(3) Uani 1 1 d . . .
C67 C 0.0591(12) 0.8690(10) 0.4125(9) 0.201(6) Uani 1 1 d . . .
H67A H 0.1288 0.8916 0.4342 0.301 Uiso 1 1 calc R . .
H67B H 0.0131 0.8854 0.4455 0.301 Uiso 1 1 calc R . .
H67C H 0.0587 0.8956 0.3646 0.301 Uiso 1 1 calc R . .
P1 P 0.91726(18) 0.08991(16) 0.33674(14) 0.1076(7) Uani 1 1 d . . .
F1 F 0.9201(6) 0.1737(5) 0.2916(4) 0.201(3) Uani 1 1 d . A 1
F2 F 0.9239(8) 0.0173(7) 0.3866(6) 0.287(6) Uani 1 1 d . A 1
F3 F 1.0170(6) 0.0928(8) 0.2992(6) 0.284(6) Uani 1 1 d . A 1
F4 F 0.8699(9) 0.0309(7) 0.2713(7) 0.300(6) Uani 1 1 d . A 1
F5 F 0.8194(7) 0.0872(6) 0.3721(6) 0.260(5) Uani 1 1 d . A 1
F6 F 0.9617(17) 0.1612(10) 0.3998(7) 0.415(12) Uani 1 1 d . A 1
P2 P 0.50037(18) 0.22101(18) 0.14769(13) 0.1132(8) Uani 1 1 d . . .
F10 F 0.4015(6) 0.1363(5) 0.1293(4) 0.205(3) Uani 1 1 d . . .
F7 F 0.5525(8) 0.2098(6) 0.0771(4) 0.235(4) Uani 1 1 d . . .
F9 F 0.5386(8) 0.1547(12) 0.1851(7) 0.347(8) Uani 1 1 d . . .
F8 F 0.4508(12) 0.2235(6) 0.2226(7) 0.330(8) Uani 1 1 d . . .
F11 F 0.4494(7) 0.2810(7) 0.1169(9) 0.321(7) Uani 1 1 d . . .
F12 F 0.5919(8) 0.3052(8) 0.1674(7) 0.323(7) Uani 1 1 d . . .

loop_
_atom_site_aniso_label
_atom_site_aniso_U_11
_atom_site_aniso_U_22
_atom_site_aniso_U_33
_atom_site_aniso_U_23
_atom_site_aniso_U_13
_atom_site_aniso_U_12
O1 0.373(13) 0.346(12) 0.152(6) -0.129(7) -0.130(8) 0.303(12)
O2 0.115(4) 0.110(4) 0.126(4) 0.004(3) -0.028(3) 0.061(3)
O3 0.195(6) 0.150(5) 0.120(4) -0.008(4) -0.027(4) 0.102(5)
N1 0.060(2) 0.055(2) 0.072(3) 0.007(2) 0.007(2) 0.025(2)
C1 0.41(2) 0.239(15) 0.163(11) -0.084(11) -0.135(13) 0.241(17)
C2 0.182(10) 0.197(11) 0.156(9) -0.078(8) -0.043(8) 0.122(9)
C3 0.114(6) 0.100(5) 0.122(6) -0.017(5) 0.015(5) 0.060(5)
C4 0.091(5) 0.083(5) 0.135(7) -0.020(5) 0.029(5) 0.026(4)
C5 0.118(6) 0.077(4) 0.118(6) 0.013(4) 0.037(5) 0.040(5)
C6 0.097(5) 0.080(4) 0.125(6) 0.009(4) 0.012(4) 0.048(4)
C7 0.084(5) 0.085(5) 0.144(7) 0.003(5) 0.023(5) 0.026(4)
C8 0.127(7) 0.096(5) 0.115(6) 0.018(5) 0.041(5) 0.046(5)
C9 0.126(7) 0.126(7) 0.166(8) 0.001(6) -0.015(6) 0.075(6)
C10 0.123(6) 0.107(6) 0.144(7) 0.018(5) -0.048(5) 0.048(5)
C11 0.147(8) 0.143(8) 0.110(6) 0.007(6) -0.030(5) 0.056(7)
C12 0.38(2) 0.228(14) 0.107(8) -0.049(9) -0.058(10) 0.194(16)
C13 0.062(3) 0.072(3) 0.079(4) 0.006(3) -0.006(3) 0.019(3)
C14 0.065(3) 0.063(3) 0.063(3) 0.010(2) -0.004(2) 0.015(3)
C15 0.057(3) 0.049(2) 0.061(3) 0.000(2) -0.001(2) 0.023(2)
C16 0.067(3) 0.065(3) 0.075(3) 0.009(3) -0.012(3) 0.015(3)
C17 0.078(4) 0.074(4) 0.071(3) 0.012(3) -0.004(3) 0.026(3)
C18 0.060(3) 0.062(3) 0.089(4) 0.013(3) 0.019(3) 0.022(3)
C19 0.056(3) 0.057(3) 0.073(3) 0.007(2) 0.013(2) 0.021(2)
C20 0.054(3) 0.065(3) 0.076(3) 0.011(3) 0.002(2) 0.020(2)
C21 0.060(3) 0.071(3) 0.075(3) -0.001(3) 0.005(2) 0.019(3)
C22 0.076(4) 0.071(3) 0.097(4) -0.004(3) 0.002(3) 0.037(3)
C23 0.072(3) 0.072(3) 0.091(4) -0.001(3) -0.006(3) 0.038(3)
C24 0.065(3) 0.066(3) 0.070(3) 0.001(3) 0.004(2) 0.024(3)
C25 0.090(4) 0.086(4) 0.122(5) 0.001(4) -0.022(4) 0.047(4)
C26 0.082(5) 0.159(8) 0.132(6) 0.026(6) -0.011(4) 0.055(5)
C27 0.267(13) 0.159(9) 0.197(10) -0.040(8) -0.096(10) 0.171(10)
C28 0.112(6) 0.137(7) 0.122(6) 0.046(5) -0.005(5) 0.053(5)
C29 0.082(4) 0.089(4) 0.085(4) -0.015(3) -0.003(3) 0.024(3)
C30 0.152(8) 0.133(7) 0.080(5) 0.000(4) -0.004(5) 0.021(6)
C31 0.084(5) 0.162(8) 0.114(6) -0.030(5) -0.014(4) 0.007(5)
C32 0.153(7) 0.113(6) 0.134(7) -0.045(5) -0.024(6) 0.061(6)
O4 0.164(6) 0.182(6) 0.171(6) 0.062(5) 0.057(5) 0.108(5)
O5 0.112(4) 0.105(4) 0.166(5) 0.025(3) 0.022(4) 0.054(3)
O6 0.102(4) 0.133(4) 0.150(5) 0.040(4) 0.023(3) 0.043(3)
N2 0.084(3) 0.063(3) 0.067(3) 0.006(2) -0.001(2) 0.034(2)
C33 0.111(6) 0.142(8) 0.177(9) 0.026(7) 0.012(6) 0.068(6)
C34 0.119(7) 0.122(7) 0.210(10) 0.034(7) 0.037(7) 0.066(6)
C35 0.132(7) 0.086(5) 0.163(8) 0.014(5) 0.016(6) 0.048(5)
C36 0.116(6) 0.080(4) 0.102(5) 0.008(4) -0.007(4) 0.044(4)
C37 0.135(7) 0.088(5) 0.115(6) 0.002(4) -0.017(5) 0.049(5)
C38 0.122(7) 0.093(6) 0.151(8) -0.004(5) -0.028(6) 0.036(5)
C39 0.108(6) 0.085(5) 0.114(6) 0.022(4) 0.004(4) 0.035(4)
C40 0.123(7) 0.087(5) 0.114(6) -0.001(4) 0.004(5) 0.033(5)
C41 0.108(6) 0.094(5) 0.122(6) 0.003(5) -0.006(5) 0.022(4)
C42 0.152(8) 0.118(7) 0.169(9) 0.036(6) 0.038(7) 0.053(6)
C43 0.158(10) 0.274(15) 0.197(12) 0.104(11) 0.094(9) 0.128(11)
C44 0.123(8) 0.182(11) 0.206(12) 0.052(9) 0.061(8) 0.074(8)
C45 0.077(4) 0.090(4) 0.099(5) -0.012(4) -0.003(3) 0.037(3)
C46 0.077(4) 0.086(4) 0.101(4) -0.019(4) 0.000(3) 0.041(3)
C47 0.076(4) 0.059(3) 0.076(3) 0.008(2) 0.007(3) 0.031(3)
C48 0.074(4) 0.074(4) 0.094(4) -0.004(3) 0.017(3) 0.020(3)
C49 0.094(5) 0.077(4) 0.082(4) -0.006(3) 0.018(3) 0.031(3)
C50 0.101(4) 0.069(3) 0.072(3) 0.000(3) -0.013(3) 0.036(3)
C51 0.077(3) 0.063(3) 0.060(3) 0.001(2) -0.004(2) 0.028(3)
C52 0.072(3) 0.074(3) 0.068(3) -0.006(3) -0.006(3) 0.038(3)
C53 0.065(3) 0.068(3) 0.066(3) 0.003(2) -0.002(2) 0.026(3)
C54 0.073(3) 0.066(3) 0.067(3) 0.008(2) -0.001(3) 0.034(3)
C55 0.070(3) 0.078(3) 0.056(3) 0.006(2) 0.005(2) 0.037(3)
C56 0.078(3) 0.071(3) 0.061(3) 0.007(3) 0.004(3) 0.026(3)
C57 0.080(4) 0.096(4) 0.079(4) 0.015(3) 0.014(3) 0.047(3)
C58 0.134(7) 0.184(10) 0.197(10) -0.066(8) 0.000(7) 0.102(7)
C59 0.122(6) 0.241(11) 0.123(6) 0.038(7) 0.010(5) 0.117(7)
C60 0.111(6) 0.215(11) 0.268(13) 0.131(10) 0.105(8) 0.096(7)
C61 0.069(3) 0.074(4) 0.083(4) 0.001(3) -0.003(3) 0.030(3)
C62 0.092(5) 0.085(4) 0.136(6) 0.029(4) 0.023(4) 0.031(4)
C63 0.078(4) 0.127(6) 0.134(6) 0.015(5) -0.018(4) 0.019(4)
C64 0.097(5) 0.113(5) 0.100(5) 0.008(4) 0.022(4) 0.039(4)
O7 0.124(5) 0.131(5) 0.169(6) 0.022(4) -0.042(4) 0.037(4)
C65 0.141(10) 0.255(17) 0.33(2) 0.071(15) -0.081(12) 0.011(11)
C66 0.099(6) 0.130(7) 0.103(5) 0.032(5) -0.007(4) 0.026(5)
C67 0.220(14) 0.179(13) 0.221(14) 0.029(10) -0.041(11) 0.093(11)
P1 0.1078(15) 0.1040(15) 0.1206(17) 0.0273(13) 0.0388(13) 0.0456(12)
F1 0.290(8) 0.174(5) 0.204(6) 0.089(5) 0.143(6) 0.150(6)
F2 0.372(11) 0.325(10) 0.317(10) 0.233(9) 0.222(9) 0.283(10)
F3 0.161(6) 0.456(14) 0.324(11) 0.271(11) 0.132(7) 0.189(8)
F4 0.284(12) 0.237(10) 0.330(13) -0.146(10) -0.053(10) 0.050(8)
F5 0.293(9) 0.234(7) 0.358(11) 0.163(8) 0.247(9) 0.200(8)
F6 0.55(2) 0.306(15) 0.197(9) 0.000(9) -0.114(13) -0.085(16)
P2 0.0968(14) 0.1266(18) 0.1057(15) -0.0161(13) 0.0106(11) 0.0284(13)
F10 0.207(7) 0.155(5) 0.200(7) 0.025(5) -0.038(5) 0.001(5)
F7 0.321(10) 0.233(8) 0.174(6) 0.016(5) 0.130(7) 0.121(7)
F9 0.232(10) 0.57(2) 0.306(13) 0.254(15) 0.038(8) 0.196(13)
F8 0.479(18) 0.176(7) 0.277(11) -0.032(7) 0.225(12) 0.040(9)
F11 0.195(8) 0.233(9) 0.58(2) 0.176(12) 0.014(10) 0.122(7)
F12 0.213(9) 0.293(12) 0.292(11) -0.119(9) 0.049(7) -0.111(8)

loop_
_atom_type_symbol
_atom_type_description
_atom_type_scat_dispersion_real
_atom_type_scat_dispersion_imag
_atom_type_scat_source
C C 0.0033 0.0016 'International Tables Vol C Tables 4.2.6.8 and 6.1.1.4'
H H 0.0000 0.0000 'International Tables Vol C Tables 4.2.6.8 and 6.1.1.4'
N N 0.0061 0.0033 'International Tables Vol C Tables 4.2.6.8 and 6.1.1.4'
O O 0.0106 0.0060 'International Tables Vol C Tables 4.2.6.8 and 6.1.1.4'
F F 0.0171 0.0103 'International Tables Vol C Tables 4.2.6.8 and 6.1.1.4'
P P 0.1023 0.0942 'International Tables Vol C Tables 4.2.6.8 and 6.1.1.4'

loop_
_geom_angle_atom_site_label_1
_geom_angle_atom_site_label_2
_geom_angle_atom_site_label_3
_geom_angle
_geom_angle_site_symmetry_1
_geom_angle_site_symmetry_3
C2 O1 C1 121.1(9) . .
C9 O2 C10 114.4(6) . .
C11 O3 C12 112.9(9) . .
C17 N1 C13 119.4(5) . .
C17 N1 C18 120.4(4) . .
C13 N1 C18 120.2(4) . .
C12 C1 O1 109.5(15) 2_656 .
C12 C1 H1A 125.3 2_656 .
O1 C1 H1A 125.3 . .
O1 C2 C3 116.1(8) . .
O1 C2 H2A 122.0 . .
C3 C2 H2A 122.0 . .
C4 C3 C8 116.3(8) . .
C4 C3 C2 121.7(10) . .
C8 C3 C2 122.0(10) . .
C5 C4 C3 121.8(8) . .
C5 C4 H4A 119.1 . .
C3 C4 H4A 119.1 . .
C4 C5 C6 121.4(7) . .
C4 C5 H5A 119.3 . .
C6 C5 H5A 119.3 . .
C7 C6 C5 116.6(8) . .
C7 C6 C9 121.2(8) . .
C5 C6 C9 122.0(8) . .
C8 C7 C6 121.7(8) . .
C8 C7 H7A 119.1 . .
C6 C7 H7A 119.1 . .
C7 C8 C3 122.2(8) . .
C7 C8 H8A 118.9 . .
C3 C8 H8A 118.9 . .
O2 C9 C6 108.2(6) . .
O2 C9 H9A 110.1 . .
C6 C9 H9A 110.1 . .
O2 C9 H9B 110.1 . .
C6 C9 H9B 110.1 . .
H9A C9 H9B 108.4 . .
O2 C10 C11 109.4(6) . .
O2 C10 H10A 109.8 . .
C11 C10 H10A 109.8 . .
O2 C10 H10B 109.8 . .
C11 C10 H10B 109.8 . .
H10A C10 H10B 108.2 . .
O3 C11 C10 109.7(8) . .
O3 C11 H11A 109.7 . .
C10 C11 H11A 109.7 . .
O3 C11 H11B 109.7 . .
C10 C11 H11B 109.7 . .
H11A C11 H11B 108.2 . .
C1 C12 O3 114.2(12) 2_656 .
C1 C12 H12A 122.9 2_656 .
O3 C12 H12A 122.9 . .
N1 C13 C14 121.4(5) . .
N1 C13 H13A 119.3 . .
C14 C13 H13A 119.3 . .
C13 C14 C15 120.6(5) . .
C13 C14 H14A 119.7 . .
C15 C14 H14A 119.7 . .
C14 C15 C16 117.1(4) . .
C14 C15 C15 121.9(5) . 2_656
C16 C15 C15 121.0(5) . 2_656
C17 C16 C15 120.1(5) . .
C17 C16 H16A 120.0 . .
C15 C16 H16A 120.0 . .
N1 C17 C16 121.3(5) . .
N1 C17 H17A 119.4 . .
C16 C17 H17A 119.4 . .
N1 C18 C19 112.0(4) . .
N1 C18 H18A 109.2 . .
C19 C18 H18A 109.2 . .
N1 C18 H18B 109.2 . .
C19 C18 H18B 109.2 . .
H18A C18 H18B 107.9 . .
C20 C19 C24 119.3(5) . .
C20 C19 C18 121.0(5) . .
C24 C19 C18 119.7(5) . .
C19 C20 C21 121.9(5) . .
C19 C20 H20A 119.1 . .
C21 C20 H20A 119.1 . .
C20 C21 C22 116.4(5) . .
C20 C21 C29 120.9(5) . .
C22 C21 C29 122.7(5) . .
C23 C22 C21 123.0(5) . .
C23 C22 H22A 118.5 . .
C21 C22 H22A 118.5 . .
C24 C23 C22 118.2(5) . .
C24 C23 C25 119.2(5) . .
C22 C23 C25 122.6(5) . .
C23 C24 C19 121.2(5) . .
C23 C24 H24A 119.4 . .
C19 C24 H24A 119.4 . .
C26 C25 C28 108.5(7) . .
C26 C25 C27 111.2(7) . .
C28 C25 C27 105.7(8) . .
C26 C25 C23 109.1(6) . .
C28 C25 C23 110.3(5) . .
C27 C25 C23 112.0(6) . .
C25 C26 H26A 109.5 . .
C25 C26 H26B 109.5 . .
H26A C26 H26B 109.5 . .
C25 C26 H26C 109.5 . .
H26A C26 H26C 109.5 . .
H26B C26 H26C 109.5 . .
C25 C27 H27A 109.5 . .
C25 C27 H27B 109.5 . .
H27A C27 H27B 109.5 . .
C25 C27 H27C 109.5 . .
H27A C27 H27C 109.5 . .
H27B C27 H27C 109.5 . .
C25 C28 H28A 109.5 . .
C25 C28 H28B 109.5 . .
H28A C28 H28B 109.5 . .
C25 C28 H28C 109.5 . .
H28A C28 H28C 109.5 . .
H28B C28 H28C 109.5 . .
C31 C29 C30 111.6(7) . .
C31 C29 C21 109.6(5) . .
C30 C29 C21 108.3(5) . .
C31 C29 C32 107.1(7) . .
C30 C29 C32 106.6(7) . .
C21 C29 C32 113.6(6) . .
C29 C30 H30A 109.5 . .
C29 C30 H30B 109.5 . .
H30A C30 H30B 109.5 . .
C29 C30 H30C 109.5 . .
H30A C30 H30C 109.5 . .
H30B C30 H30C 109.5 . .
C29 C31 H31A 109.5 . .
C29 C31 H31B 109.5 . .
H31A C31 H31B 109.5 . .
C29 C31 H31C 109.5 . .
H31A C31 H31C 109.5 . .
H31B C31 H31C 109.5 . .
C29 C32 H32A 109.5 . .
C29 C32 H32B 109.5 . .
H32A C32 H32B 109.5 . .
C29 C32 H32C 109.5 . .
H32A C32 H32C 109.5 . .
H32B C32 H32C 109.5 . .
C43 O4 C42 112.3(9) . .
C35 O5 C34 111.5(7) . .
C33 O6 C44 109.6(8) . 2_775
C49 N2 C45 118.9(5) . .
C49 N2 C50 119.9(5) . .
C45 N2 C50 121.2(5) . .
O6 C33 C34 109.8(8) . .
O6 C33 H33A 109.7 . .
C34 C33 H33A 109.7 . .
O6 C33 H33B 109.7 . .
C34 C33 H33B 109.7 . .
H33A C33 H33B 108.2 . .
O5 C34 C33 109.6(8) . .
O5 C34 H34A 109.7 . .
C33 C34 H34A 109.7 . .
O5 C34 H34B 109.7 . .
C33 C34 H34B 109.7 . .
H34A C34 H34B 108.2 . .
O5 C35 C36 109.0(7) . .
O5 C35 H35A 109.9 . .
C36 C35 H35A 109.9 . .
O5 C35 H35B 109.9 . .
C36 C35 H35B 109.9 . .
H35A C35 H35B 108.3 . .
C37 C36 C41 118.4(8) . .
C37 C36 C35 119.2(8) . .
C41 C36 C35 122.4(8) . .
C36 C37 C38 120.1(8) . .
C36 C37 H37A 120.0 . .
C38 C37 H37A 120.0 . .
C39 C38 C37 122.0(8) . .
C39 C38 H38A 119.0 . .
C37 C38 H38A 119.0 . .
C40 C39 C38 118.1(8) . .
C40 C39 C42 120.6(9) . .
C38 C39 C42 120.9(9) . .
C39 C40 C41 120.1(8) . .
C39 C40 H40A 120.0 . .
C41 C40 H40A 120.0 . .
C36 C41 C40 121.4(8) . .
C36 C41 H41A 119.3 . .
C40 C41 H41A 119.3 . .
O4 C42 C39 105.9(8) . .
O4 C42 H42A 110.5 . .
C39 C42 H42A 110.5 . .
O4 C42 H42B 110.5 . .
C39 C42 H42B 110.5 . .
H42A C42 H42B 108.7 . .
O4 C43 C44 106.7(10) . .
O4 C43 H43A 126.6 . .
C44 C43 H43A 126.6 . .
C43 C44 O6 109.9(10) . 2_775
C43 C44 H44A 109.7 . .
O6 C44 H44A 109.7 2_775 .
C43 C44 H44B 109.7 . .
O6 C44 H44B 109.7 2_775 .
H44A C44 H44B 108.2 . .
N2 C45 C46 121.4(6) . .
N2 C45 H45A 119.3 . .
C46 C45 H45A 119.3 . .
C45 C46 C47 120.5(6) . .
C45 C46 H46A 119.7 . .
C47 C46 H46A 119.7 . .
C46 C47 C48 117.7(5) . .
C46 C47 C47 121.2(6) . 2_775
C48 C47 C47 121.1(6) . 2_775
C49 C48 C47 119.2(6) . .
C49 C48 H48A 120.4 . .
C47 C48 H48A 120.4 . .
N2 C49 C48 122.4(6) . .
N2 C49 H49A 118.8 . .
C48 C49 H49A 118.8 . .
N2 C50 C51 111.3(4) . .
N2 C50 H50A 109.4 . .
C51 C50 H50A 109.4 . .
N2 C50 H50B 109.4 . .
C51 C50 H50B 109.4 . .
H50A C50 H50B 108.0 . .
C52 C51 C56 119.7(5) . .
C52 C51 C50 120.3(5) . .
C56 C51 C50 120.1(5) . .
C51 C52 C53 122.0(5) . .
C51 C52 H52A 119.0 . .
C53 C52 H52A 119.0 . .
C52 C53 C54 116.5(5) . .
C52 C53 C61 120.6(5) . .
C54 C53 C61 122.9(5) . .
C55 C54 C53 123.4(5) . .
C55 C54 H54A 118.3 . .
C53 C54 H54A 118.3 . .
C54 C55 C56 117.7(5) . .
C54 C55 C57 120.5(5) . .
C56 C55 C57 121.8(5) . .
C51 C56 C55 120.7(5) . .
C51 C56 H56A 119.7 . .
C55 C56 H56A 119.7 . .
C59 C57 C60 111.0(8) . .
C59 C57 C58 107.1(7) . .
C60 C57 C58 108.5(8) . .
C59 C57 C55 109.3(5) . .
C60 C57 C55 111.9(5) . .
C58 C57 C55 108.8(5) . .
C57 C58 H58A 109.5 . .
C57 C58 H58B 109.5 . .
H58A C58 H58B 109.5 . .
C57 C58 H58C 109.5 . .
H58A C58 H58C 109.5 . .
H58B C58 H58C 109.5 . .
C57 C59 H59A 109.5 . .
C57 C59 H59B 109.5 . .
H59A C59 H59B 109.5 . .
C57 C59 H59C 109.5 . .
H59A C59 H59C 109.5 . .
H59B C59 H59C 109.5 . .
C57 C60 H60A 109.5 . .
C57 C60 H60B 109.5 . .
H60A C60 H60B 109.5 . .
C57 C60 H60C 109.5 . .
H60A C60 H60C 109.5 . .
H60B C60 H60C 109.5 . .
C53 C61 C64 109.0(5) . .
C53 C61 C63 110.2(5) . .
C64 C61 C63 109.2(6) . .
C53 C61 C62 112.1(5) . .
C64 C61 C62 107.5(5) . .
C63 C61 C62 108.7(6) . .
C61 C62 H62A 109.5 . .
C61 C62 H62B 109.5 . .
H62A C62 H62B 109.5 . .
C61 C62 H62C 109.5 . .
H62A C62 H62C 109.5 . .
H62B C62 H62C 109.5 . .
C61 C63 H63A 109.5 . .
C61 C63 H63B 109.5 . .
H63A C63 H63B 109.5 . .
C61 C63 H63C 109.5 . .
H63A C63 H63C 109.5 . .
H63B C63 H63C 109.5 . .
C61 C64 H64A 109.5 . .
C61 C64 H64B 109.5 . .
H64A C64 H64B 109.5 . .
C61 C64 H64C 109.5 . .
H64A C64 H64C 109.5 . .
H64B C64 H64C 109.5 . .
C66 C65 H65A 109.5 . .
C66 C65 H65B 109.5 . .
H65A C65 H65B 109.5 . .
C66 C65 H65C 109.5 . .
H65A C65 H65C 109.5 . .
H65B C65 H65C 109.5 . .
O7 C66 C65 120.7(11) . .
O7 C66 C67 119.9(9) . .
C65 C66 C67 119.5(11) . .
C66 C67 H67A 109.5 . .
C66 C67 H67B 109.5 . .
H67A C67 H67B 109.5 . .
C66 C67 H67C 109.5 . .
H67A C67 H67C 109.5 . .
H67B C67 H67C 109.5 . .
F4 P1 F5 97.3(7) . .
F4 P1 F2 97.6(8) . .
F5 P1 F2 90.1(4) . .
F4 P1 F6 172.0(9) . .
F5 P1 F6 80.3(10) . .
F2 P1 F6 90.0(8) . .
F4 P1 F3 82.0(7) . .
F5 P1 F3 179.1(6) . .
F2 P1 F3 90.6(4) . .
F6 P1 F3 100.3(10) . .
F4 P1 F1 89.0(7) . .
F5 P1 F1 91.1(4) . .
F2 P1 F1 173.1(7) . .
F6 P1 F1 83.5(7) . .
F3 P1 F1 88.3(4) . .
F11 P2 F12 87.4(8) . .
F11 P2 F9 171.9(6) . .
F12 P2 F9 97.5(9) . .
F11 P2 F7 95.9(7) . .
F12 P2 F7 88.6(6) . .
F9 P2 F7 90.7(7) . .
F11 P2 F8 90.5(9) . .
F12 P2 F8 93.1(6) . .
F9 P2 F8 82.8(8) . .
F7 P2 F8 173.5(7) . .
F11 P2 F10 90.5(5) . .
F12 P2 F10 176.8(6) . .
F9 P2 F10 84.4(7) . .
F7 P2 F10 94.0(5) . .
F8 P2 F10 84.5(6) . .

loop_
_geom_bond_atom_site_label_1
_geom_bond_atom_site_label_2
_geom_bond_distance
_geom_bond_site_symmetry_2
O1 C2 1.195(11) .
O1 C1 1.426(14) .
O2 C9 1.402(9) .
O2 C10 1.428(9) .
O3 C11 1.376(11) .
O3 C12 1.465(13) .
N1 C17 1.332(7) .
N1 C13 1.346(7) .
N1 C18 1.486(6) .
C1 C12 1.331(18) 2_656
C1 H1A 0.9300 .
C2 C3 1.479(12) .
C2 H2A 0.9300 .
C3 C4 1.373(11) .
C3 C8 1.377(11) .
C4 C5 1.359(11) .
C4 H4A 0.9300 .
C5 C6 1.380(10) .
C5 H5A 0.9300 .
C6 C7 1.372(11) .
C6 C9 1.496(11) .
C7 C8 1.347(11) .
C7 H7A 0.9300 .
C8 H8A 0.9300 .
C9 H9A 0.9700 .
C9 H9B 0.9700 .
C10 C11 1.454(12) .
C10 H10A 0.9700 .
C10 H10B 0.9700 .
C11 H11A 0.9700 .
C11 H11B 0.9700 .
C12 C1 1.331(18) 2_656
C12 H12A 0.9300 .
C13 C14 1.360(7) .
C13 H13A 0.9300 .
C14 C15 1.376(7) .
C14 H14A 0.9300 .
C15 C16 1.394(7) .
C15 C15 1.489(9) 2_656
C16 C17 1.371(8) .
C16 H16A 0.9300 .
C17 H17A 0.9300 .
C18 C19 1.511(7) .
C18 H18A 0.9700 .
C18 H18B 0.9700 .
C19 C20 1.380(7) .
C19 C24 1.388(7) .
C20 C21 1.388(7) .
C20 H20A 0.9300 .
C21 C22 1.406(8) .
C21 C29 1.536(8) .
C22 C23 1.380(8) .
C22 H22A 0.9300 .
C23 C24 1.371(7) .
C23 C25 1.541(8) .
C24 H24A 0.9300 .
C25 C26 1.512(10) .
C25 C28 1.520(11) .
C25 C27 1.523(10) .
C26 H26A 0.9600 .
C26 H26B 0.9600 .
C26 H26C 0.9600 .
C27 H27A 0.9600 .
C27 H27B 0.9600 .
C27 H27C 0.9600 .
C28 H28A 0.9600 .
C28 H28B 0.9600 .
C28 H28C 0.9600 .
C29 C31 1.505(9) .
C29 C30 1.527(10) .
C29 C32 1.546(10) .
C30 H30A 0.9600 .
C30 H30B 0.9600 .
C30 H30C 0.9600 .
C31 H31A 0.9600 .
C31 H31B 0.9600 .
C31 H31C 0.9600 .
C32 H32A 0.9600 .
C32 H32B 0.9600 .
C32 H32C 0.9600 .
O4 C43 1.378(12) .
O4 C42 1.410(11) .
O5 C35 1.415(9) .
O5 C34 1.427(10) .
O6 C33 1.402(10) .
O6 C44 1.429(11) 2_775
N2 C49 1.337(8) .
N2 C45 1.345(7) .
N2 C50 1.500(7) .
C33 C34 1.449(12) .
C33 H33A 0.9700 .
C33 H33B 0.9700 .
C34 H34A 0.9700 .
C34 H34B 0.9700 .
C35 C36 1.483(11) .
C35 H35A 0.9700 .
C35 H35B 0.9700 .
C36 C37 1.363(11) .
C36 C41 1.366(11) .
C37 C38 1.374(12) .
C37 H37A 0.9300 .
C38 C39 1.366(11) .
C38 H38A 0.9300 .
C39 C40 1.364(11) .
C39 C42 1.480(12) .
C40 C41 1.385(11) .
C40 H40A 0.9300 .
C41 H41A 0.9300 .
C42 H42A 0.9700 .
C42 H42B 0.9700 .
C43 C44 1.420(15) .
C43 H43A 0.9300 .
C44 O6 1.429(11) 2_775
C44 H44A 0.9700 .
C44 H44B 0.9700 .
C45 C46 1.349(8) .
C45 H45A 0.9300 .
C46 C47 1.382(8) .
C46 H46A 0.9300 .
C47 C48 1.390(8) .
C47 C47 1.489(11) 2_775
C48 C49 1.357(8) .
C48 H48A 0.9300 .
C49 H49A 0.9300 .
C50 C51 1.501(7) .
C50 H50A 0.9700 .
C50 H50B 0.9700 .
C51 C52 1.374(7) .
C51 C56 1.383(7) .
C52 C53 1.390(7) .
C52 H52A 0.9300 .
C53 C54 1.391(7) .
C53 C61 1.532(8) .
C54 C55 1.382(7) .
C54 H54A 0.9300 .
C55 C56 1.393(7) .
C55 C57 1.541(7) .
C56 H56A 0.9300 .
C57 C59 1.486(10) .
C57 C60 1.499(10) .
C57 C58 1.523(11) .
C58 H58A 0.9600 .
C58 H58B 0.9600 .
C58 H58C 0.9600 .
C59 H59A 0.9600 .
C59 H59B 0.9600 .
C59 H59C 0.9600 .
C60 H60A 0.9600 .
C60 H60B 0.9600 .
C60 H60C 0.9600 .
C61 C64 1.532(9) .
C61 C63 1.538(8) .
C61 C62 1.541(8) .
C62 H62A 0.9600 .
C62 H62B 0.9600 .
C62 H62C 0.9600 .
C63 H63A 0.9600 .
C63 H63B 0.9600 .
C63 H63C 0.9600 .
C64 H64A 0.9600 .
C64 H64B 0.9600 .
C64 H64C 0.9600 .
O7 C66 1.157(10) .
C65 C66 1.476(14) .
C65 H65A 0.9600 .
C65 H65B 0.9600 .
C65 H65C 0.9600 .
C66 C67 1.476(15) .
C67 H67A 0.9600 .
C67 H67B 0.9600 .
C67 H67C 0.9600 .
P1 F4 1.446(9) .
P1 F5 1.476(6) .
P1 F2 1.485(6) .
P1 F6 1.506(12) .
P1 F3 1.516(6) .
P1 F1 1.543(6) .
P2 F11 1.463(7) .
P2 F12 1.482(7) .
P2 F9 1.482(11) .
P2 F7 1.488(6) .
P2 F8 1.508(8) .
P2 F10 1.538(7) .
